data_1511285
loop_
_publ_author_name
'Morgan, P.E.D.'
'Carroll, P.J.'
'Lange, F.F.'

_publ_section_title
;
 Crystal structure of Y Si O2 N and a reappraisal of the "vaterite" type,
 Y B O3
;
_journal_name_full 'Materials Research Bulletin'
_journal_page_first 251
_journal_page_last 260
_journal_paper_doi 10.1016/0025-5408(77)90142-8
_journal_volume 12
_journal_year 1977
_chemical_formula_sum 'B O3 Y'
_chemical_name_systematic 'Y (B O3)'
_space_group_IT_number 6
_symmetry_space_group_name_Hall 'P -2'
_symmetry_space_group_name_H-M 'P 1 1 m'
_cell_angle_alpha 90
_cell_angle_beta 90
_cell_angle_gamma 120
_cell_formula_units_Z 6
_cell_length_a 6.544
_cell_length_b 6.544
_cell_length_c 8.81
_cell_volume 326.733
_citation_journal_id_ASTM MRBUAC
_cod_data_source_file boron0-1_411.cif
_cod_data_source_block B1O3Y1
_cod_original_cell_volume 326.7331
_cod_original_sg_symbol_Hall 'P -2y (z,x,y)'
_cod_original_formula_sum 'B1 O3 Y1'
_cod_database_code 1511285

loop_
_symmetry_equiv_pos_as_xyz
x,y,z
x,y,-z

loop_
_atom_site_label
_atom_site_type_symbol
_atom_site_fract_x
_atom_site_fract_y
_atom_site_fract_z
_atom_site_occupancy
_atom_site_U_iso_or_equiv
O8 O-2 0.885 0.885 0 1 0.0
B3 B+3 0.904 0.6667 0 1 0.0
Y2 Y+3 0.3333 0.6667 0.25 1 0.0
O6 O-2 0.3333 0 0.655 1 0.0
B5 B+3 0 0.429 0.5 1 0.0
O1 O-2 0.6667 0 0.155 1 0.0
B2 B+3 0.429 0.429 0 1 0.0
Y3 Y+3 0.6667 0.3333 0.25 1 0.0
O12 O-2 0.782 0.448 0.5 1 0.0
O5 O-2 0 0.3333 0.655 1 0.0
O10 O-2 0.219 0.6667 0.5 1 0.0
O2 O-2 0.3333 0.3333 0.155 1 0.0
O11 O-2 0 0.885 0.5 1 0.0
O7 O-2 0.6667 0.448 0 1 0.0
Y1 Y+3 0 0 0.25 1 0.0
B1 B+3 0.6667 0.904 0 1 0.0
O9 O-2 0.448 0.6667 0 1 0.0
O3 O-2 0 0.6667 0.155 1 0.0
B6 B+3 0.238 0.904 0.5 1 0.0
O4 O-2 0.6667 0.6667 0.655 1 0.0
B4 B+3 0.763 0.6667 0.5 1 0.0
